data_7716767
loop_
_publ_author_name
'&#x160;ag&#xe1;tov&#xe1;, Alexandra'
'Kotrle, Kamil'
'Brach&#x148;akov&#xe1;, Barbora'
'Havl&#xed;&#x10d;ek, Lubom&#xed;r'
'Nemec, Ivan'
'Herchel, Radovan'
'Hofbauerova, Monika'
'Halahovets, Yuriy'
'&#x160;iffalovi&#x10d;, Peter'
'&#x10c;i&#x17e;m&#xe1;r, Erik'
'Fellner, Ond&#x159;ej F'
'&#x160;alitro&#x161;, Ivan'

_publ_section_title
;
 Above room temperature spin crossover in mononuclear iron(II) complexes
 featuring pyridyl-benzimidazole bidentate ligands adorned with aliphatic
 chains.
;
_journal_issue 33
_journal_name_full 'Dalton transactions (Cambridge, England : 2003)'
_journal_page_first 14037
_journal_page_last 14045
_journal_paper_doi 10.1039/d4dt01338g
_journal_volume 53
_journal_year 2024
_chemical_formula_moiety 'C51 H57 Fe N9, 2(Cl O4), 2[CH3NO2]'
_chemical_formula_sum 'C53 H63 Cl2 Fe N11 O12'
_chemical_formula_weight 1172.89
_space_group_crystal_system monoclinic
_space_group_IT_number 15
_space_group_name_Hall '-C 2yc'
_space_group_name_H-M_alt 'C 1 2/c 1'
_atom_sites_solution_hydrogens geom
_atom_sites_solution_primary dual
_audit_creation_date 2024-07-09
_audit_creation_method
;
Olex2 1.5
(compiled 2024.02.16 svn.r378c4104 for OlexSys, GUI svn.r6928)
;
_audit_update_record
;
2024-07-11 deposited with the CCDC.	2024-07-29 downloaded from the CCDC.
;
_cell_angle_alpha 90
_cell_angle_beta 99.778(4)
_cell_angle_gamma 90
_cell_formula_units_Z 8
_cell_length_a 29.8723(12)
_cell_length_b 14.9781(5)
_cell_length_c 25.2907(8)
_cell_measurement_reflns_used 10197
_cell_measurement_temperature 100.00(13)
_cell_measurement_theta_max 68.1540
_cell_measurement_theta_min 3.5210
_cell_volume 11151.4(7)
_computing_cell_refinement 'CrysAlisPro 1.171.42.49 (Rigaku OD, 2022)'
_computing_data_collection 'CrysAlisPro 1.171.42.49 (Rigaku OD, 2022)'
_computing_data_reduction 'CrysAlisPro 1.171.42.49 (Rigaku OD, 2022)'
_computing_molecular_graphics 'Olex2 1.5 (Dolomanov et al., 2009)'
_computing_publication_material 'Olex2 1.5 (Dolomanov et al., 2009)'
_computing_structure_refinement 'SHELXL 2014/7 (Sheldrick, 2015)'
_computing_structure_solution 'SHELXT 2014/5 (Sheldrick, 2014)'
_diffrn_ambient_environment N~2~
_diffrn_ambient_temperature 100.00(13)
_diffrn_detector 'Hybrid Pixel Array Detector'
_diffrn_detector_area_resol_mean 10.0000
_diffrn_detector_type HyPix3000
_diffrn_measured_fraction_theta_full 0.995
_diffrn_measured_fraction_theta_max 0.983
_diffrn_measurement_details
;
List of Runs (angles in degrees, time in seconds):

  # Type    Start    End  Width  t~exp~   \w     \q     \k     \f   Frames
#--------------------------------------------------------------------------
  1  \w   -106.00 -65.00   0.50   15.00    --  -43.75-139.00 136.00   82
  2  \w    -71.00 -16.00   0.50   15.00    --  -43.75 130.00  22.00  110
  3  \w    -96.00 -71.00   0.50   15.00    --  -43.75 139.00-163.00   50
  4  \w     33.00  96.00   0.50   15.00    --   45.32-130.00 -49.00  126
  5  \w     70.00  95.00   0.50   15.00    --   45.32 139.00-163.00   50
  6  \w     63.00  88.00   0.50   15.00    --   45.32-139.00 136.00   50
  7  \w    -99.00 -74.00   0.50   30.00    --  -93.31 139.00-163.00   50
  8  \w    -96.00 -71.00   0.50   30.00    --  -93.31 130.00  22.00   50
  9  \w   -139.00-112.00   0.50   30.00    --  -93.31-130.00 -49.00   54
 10  \w   -113.00 -71.00   0.50   30.00    --  -93.31-139.00 136.00   84
 11  \w     91.00 116.00   0.50   30.00    --   94.87 130.00  22.00   50
 12  \w     77.00 121.00   0.50   30.00    --   94.87-139.00 136.00   88
 13  \w     66.00 115.00   0.50   30.00    --   94.87-130.00 -49.00   98
 14  \w    -57.00  23.00   0.50   15.00    --  -43.75  54.00 150.00  160
 15  \w    -33.00  19.00   0.50   15.00    --  -43.75  32.00-120.00  104
 16  \w   -105.00 -71.00   0.50   15.00    --  -43.75 -54.00 -60.00   68
 17  \w    -66.00 -29.00   0.50   15.00    --  -43.75 -54.00 -60.00   74
 18  \w   -110.00 -65.00   0.50   15.00    --  -43.75-138.00-120.00   90
 19  \w     66.00  91.00   0.50   15.00    --   45.32 138.00 -30.00   50
 20  \w     66.00 110.00   0.50   15.00    --   45.32 138.00  90.00   88
 21  \w    -13.00  20.00   0.50   15.00    --   45.32 -21.00 120.00   66
 22  \w    -16.00  23.00   0.50   15.00    --   45.32 -11.00-180.00   78
 23  \w    -18.00   7.00   0.50   15.00    --   45.32 -11.00 120.00   50
 24  \w     86.00 111.00   0.50   15.00    --   45.32 138.00 -90.00   50
 25  \w    -58.00 -29.00   0.50   30.00    --  -93.31  96.00   0.00   58
 26  \w    -79.00 -23.00   0.50   30.00    --  -93.31  96.00  30.00  112
 27  \w   -161.00-132.00   0.50   30.00    --  -93.31 -25.00-150.00   58
 28  \w    -87.00 -29.00   0.50   30.00    --  -93.31 145.00  90.00  116
 29  \w    -57.00 -30.00   0.50   30.00    --  -93.31  68.00  60.00   54
 30  \w   -115.00 -90.00   0.50   30.00    --  -93.31 -25.00-150.00   50
 31  \w   -139.00 -81.00   0.50   30.00    --  -93.31 -86.00  60.00  116
 32  \w     30.00  83.00   0.50   30.00    --   94.87 -68.00  90.00  106
 33  \w     69.00 108.00   0.50   30.00    --   94.87-117.00-180.00   78
 34  \w     30.00  57.00   0.50   30.00    --   94.87 -50.00-150.00   54
 35  \w     29.00  57.00   0.50   30.00    --   94.87 -50.00-120.00   56
 36  \w     75.00 161.00   0.50   30.00    --   94.87  68.00 150.00  172
 37  \w     86.00 153.00   0.50   30.00    --   94.87  33.00 120.00  134
 38  \w     30.00 107.00   0.50   30.00    --   94.87-117.00-120.00  154
 39  \w     33.00 100.00   0.50   30.00    --   94.87-117.00  30.00  134
 40  \w     79.00 139.00   0.50   30.00    --   94.87 117.00-120.00  120
 41  \w     29.00  54.00   0.50   30.00    --   94.87 -50.00 -60.00   50
;
_diffrn_measurement_device 'four-circle diffractometer'
_diffrn_measurement_device_type 'XtaLAB Synergy, Single source at home/near, HyPix3000'
_diffrn_measurement_method '\w scans'
_diffrn_orient_matrix_type 'CrysAlisPro convention (1999,Acta A55,543-557)'
_diffrn_orient_matrix_UB_11 0.0507957000
_diffrn_orient_matrix_UB_12 -0.0238528000
_diffrn_orient_matrix_UB_13 0.0058588000
_diffrn_orient_matrix_UB_21 -0.0125807000
_diffrn_orient_matrix_UB_22 -0.0985175000
_diffrn_orient_matrix_UB_23 -0.0121846000
_diffrn_orient_matrix_UB_31 -0.0016747000
_diffrn_orient_matrix_UB_32 0.0176078000
_diffrn_orient_matrix_UB_33 -0.0602735000
_diffrn_radiation_monochromator mirror
_diffrn_radiation_probe x-ray
_diffrn_radiation_type 'Cu K\a'
_diffrn_radiation_wavelength 1.54184
_diffrn_reflns_av_R_equivalents 0.0621
_diffrn_reflns_av_unetI/netI 0.0566
_diffrn_reflns_Laue_measured_fraction_full 0.995
_diffrn_reflns_Laue_measured_fraction_max 0.983
_diffrn_reflns_limit_h_max 35
_diffrn_reflns_limit_h_min -35
_diffrn_reflns_limit_k_max 18
_diffrn_reflns_limit_k_min -18
_diffrn_reflns_limit_l_max 23
_diffrn_reflns_limit_l_min -30
_diffrn_reflns_number 36301
_diffrn_reflns_point_group_measured_fraction_full 0.995
_diffrn_reflns_point_group_measured_fraction_max 0.983
_diffrn_reflns_theta_full 67.684
_diffrn_reflns_theta_max 68.559
_diffrn_reflns_theta_min 3.547
_diffrn_source 'micro-focus sealed X-ray tube'
_diffrn_source_type 'PhotonJet (Cu) X-ray Source'
_exptl_absorpt_coefficient_mu 3.647
_exptl_absorpt_correction_T_max 1.00000
_exptl_absorpt_correction_T_min 0.61455
_exptl_absorpt_correction_type multi-scan
_exptl_absorpt_process_details
;
CrysAlisPro 1.171.42.49 (Rigaku Oxford Diffraction, 2022)
Empirical absorption correction using spherical harmonics,
implemented in SCALE3 ABSPACK scaling algorithm.
;
_exptl_crystal_colour purple
_exptl_crystal_colour_primary purple
_exptl_crystal_density_diffrn 1.397
_exptl_crystal_description prism
_exptl_crystal_F_000 4912
_exptl_crystal_size_max 0.32
_exptl_crystal_size_mid 0.25
_exptl_crystal_size_min 0.16
_refine_diff_density_max 1.129
_refine_diff_density_min -0.863
_refine_diff_density_rms 0.094
_refine_ls_extinction_method none
_refine_ls_goodness_of_fit_ref 1.079
_refine_ls_hydrogen_treatment constr
_refine_ls_matrix_type full
_refine_ls_number_parameters 686
_refine_ls_number_reflns 10119
_refine_ls_number_restraints 138
_refine_ls_restrained_S_all 1.100
_refine_ls_R_factor_all 0.1339
_refine_ls_R_factor_gt 0.1035
_refine_ls_shift/su_max 0.000
_refine_ls_shift/su_mean 0.000
_refine_ls_structure_factor_coef Fsqd
_refine_ls_weighting_details 'w=1/[\s^2^(Fo^2^)+(0.1770P)^2^+40.2538P] where P=(Fo^2^+2Fc^2^)/3'
_refine_ls_weighting_scheme calc
_refine_ls_wR_factor_gt 0.2905
_refine_ls_wR_factor_ref 0.3150
_reflns_Friedel_coverage 0.000
_reflns_number_gt 6873
_reflns_number_total 10119
_reflns_threshold_expression 'I > 2\s(I)'
_cod_data_source_file d4dt01338g2.cif
_cod_data_source_block 01
_cod_depositor_comments 'Adding full bibliography for 7716767--7716771.cif.'
_cod_database_code 7716767
_shelx_shelxl_version_number 2014/7
_chemical_oxdiff_formula 'C H N O Fe S  Cl '
_shelx_space_group_comment
;
The symmetry employed for this shelxl refinement is uniquely defined
by the following loop, which should always be used as a source of
symmetry information in preference to the above space-group names.
They are only intended as comments.
;
_shelx_estimated_absorpt_t_max 0.593
_shelx_estimated_absorpt_t_min 0.388
_olex2_refinement_description
;
1. Fixed Uiso
 At 1.2 times of:
  All C(H) groups, All C(H,H) groups, All C(H,H,H,H) groups
 At 1.5 times of:
  All C(H,H,H) groups
2. Restrained distances
 Cl2-O6 \\sim Cl2A-O6A \\sim Cl2-O8 \\sim Cl2A-O8A \\sim Cl2-O5 \\sim Cl2A-O5A
\\sim Cl2-O7 \\sim Cl2A-O7A
 with sigma of 0.02
 Cl1-O1 \\sim Cl1A-O1A \\sim Cl1-O2 \\sim Cl1A-O2A \\sim Cl1-O3 \\sim Cl1A-O3A
 with sigma of 0.02
 C47-C48 \\sim C48-C49 \\sim C49-C50
 with sigma of 0.04
 O1-O2 \\sim O2-O3 \\sim O3-O1 \\sim O1A-O2A \\sim O2A-O3A \\sim O3A-O1A
 with sigma of 0.02
 O4-O1 \\sim O4-O2 \\sim O4-O3 \\sim O4-O1A \\sim O4-O2A \\sim O4-O3A
 with sigma of 0.02
 C47-C48 \\sim C47-C48A
 with sigma of 0.02
 O4-Cl1 \\sim O4-Cl1A
 with sigma of 0.02
 O6-O8 \\sim O6A-O8A
 with sigma of 0.04
 Cl1-O1 \\sim Cl1A-O1
 with sigma of 0.02
 O6-O5 \\sim O6A-O5A
 with sigma of 0.04
 Cl1-O2 \\sim Cl1A-O2
 with sigma of 0.02
 Cl1-O3 \\sim Cl1A-O3
 with sigma of 0.02
 O6-O7 \\sim O6A-O7A
 with sigma of 0.04
 Cl1-O4 \\sim Cl1A-O4
 with sigma of 0.02
 O8-O5 \\sim O8A-O5A
 with sigma of 0.04
 Cl1-O1A \\sim Cl1A-O1A
 with sigma of 0.02
 O8-O7 \\sim O8A-O7A
 with sigma of 0.04
 Cl1-O2A \\sim Cl1A-O2A
 with sigma of 0.02
 O5-O7 \\sim O5A-O7A
 with sigma of 0.04
 Cl1-O3A \\sim Cl1A-O3A
 with sigma of 0.02
 C48-C49 \\sim C48A-C49A
 with sigma of 0.02
 C49-C50 \\sim C49A-C50A
 with sigma of 0.02
 C50-C51 \\sim C50A-C51A
 with sigma of 0.02
3. Uiso/Uaniso restraints and constraints
Uanis(C48) = Uanis(C48A)
Uanis(O1) = Uanis(O1A)
Uanis(O2) = Uanis(O2A)
Uanis(O3) = Uanis(O3A)
Uanis(C49A) = Uanis(C49)
Uanis(C50) = Uanis(C50A)
Uanis(O1A) = Uanis(O2A) = Uanis(O3A)
Uanis(C51) = Uanis(C51A)
Uanis(O5) = Uanis(O5A)
Uanis(Cl1) = Uanis(Cl1A)
Uanis(O8) = Uanis(O8A)
Uanis(O7A) = Uanis(O7)
Uanis(O6) = Uanis(O6A)
Uanis(Cl2) = Uanis(Cl2A)
4. Others
 Sof(Cl2A)=Sof(O5A)=Sof(O6A)=Sof(O7A)=Sof(O8A)=1-FVAR(1)
 Sof(Cl2)=Sof(O5)=Sof(O6)=Sof(O7)=Sof(O8)=FVAR(1)
 Sof(H47C)=Sof(H47D)=Sof(C48A)=Sof(H48C)=Sof(H48D)=Sof(C49A)=Sof(H49C)=
 Sof(H49D)=Sof(C51A)=Sof(H51D)=Sof(H51E)=Sof(H51F)=Sof(C50A)=Sof(H50C)=
 Sof(H50D)=1-FVAR(2)
 Sof(H47A)=Sof(H47B)=Sof(C48)=Sof(H48A)=Sof(H48B)=Sof(C49)=Sof(H49A)=Sof(H49B)=
 Sof(C50)=Sof(H50A)=Sof(H50B)=Sof(C51)=Sof(H51A)=Sof(H51B)=Sof(H51C)=FVAR(2)
 Sof(O1A)=Sof(O2A)=Sof(O3A)=Sof(Cl1A)=1-FVAR(3)
 Sof(Cl1)=Sof(O1)=Sof(O2)=Sof(O3)=FVAR(3)
5.a Secondary CH2 refined with riding coordinates:
 C13(H13A,H13B), C14(H14A,H14B), C15(H15A,H15B), C16(H16A,H16B), C42(H42A,
 H42B), C43(H43A,H43B), C44(H44A,H44B), C45(H45A,H45B), C47(H47A,H47B),
 C47(H47C,H47D), C48(H48A,H48B), C49(H49A,H49B), C50(H50A,H50B), C48A(H48C,
 H48D), C49A(H49C,H49D), C50A(H50C,H50D)
5.b Aromatic/amide H refined with riding coordinates:
 C2(H2), C3(H3), C4(H4), C5(H5), C9(H9), C10(H10), C11(H11), C12(H12),
 C19(H19), C20(H20), C21(H21), C22(H22), C26(H26), C27(H27), C28(H28), C29(H29),
  C31(H31), C32(H32), C33(H33), C34(H34), C38(H38), C39(H39), C40(H40), C41(H41)
5.c Idealised Me refined as rotating group:
 C17(H17A,H17B,H17C), C46(H46A,H46B,H46C), C51(H51A,H51B,H51C), C51A(H51D,H51E,
 H51F)
;
_smtbx_masks_special_details
;
A solvent mask was calculated and 566 electrons were 
found in a volume of 1888\%A^3^ in 1 void per unit cell. 
This is consistent with the presence of 
2[CH3NO2] per formula unit 
which account for 512 electrons 
per unit cell.
;
_smtbx_masks_void_probe_radius 1.2
_smtbx_masks_void_truncation_radius 1.2
_olex2_submission_special_instructions 'No special instructions were received'
_oxdiff_exptl_absorpt_empirical_details
;
Empirical correction (ABSPACK) includes:
- Absorption correction using spherical harmonics
- Frame scaling
;
_oxdiff_exptl_absorpt_empirical_full_max 1.937
_oxdiff_exptl_absorpt_empirical_full_min 0.496

loop_
_space_group_symop_operation_xyz
'x, y, z'
'-x, y, -z+1/2'
'x+1/2, y+1/2, z'
'-x+1/2, y+1/2, -z+1/2'
'-x, -y, -z'
'x, -y, z-1/2'
'-x+1/2, -y+1/2, -z'
'x+1/2, -y+1/2, z-1/2'

loop_
_atom_site_label
_atom_site_type_symbol
_atom_site_fract_x
_atom_site_fract_y
_atom_site_fract_z
_atom_site_U_iso_or_equiv
_atom_site_adp_type
_atom_site_occupancy
_atom_site_site_symmetry_order
_atom_site_calc_flag
_atom_site_refinement_flags_posn
_atom_site_refinement_flags_adp
_atom_site_refinement_flags_occupancy
_atom_site_disorder_assembly
_atom_site_disorder_group
Fe1 Fe 0.71147(3) 0.58774(6) 0.34494(3) 0.0429(3) Uani 1 1 d . . . . .
N1 N 0.67007(16) 0.6666(3) 0.37771(18) 0.0447(11) Uani 1 1 d . . . . .
N2 N 0.67235(16) 0.6329(3) 0.27793(18) 0.0441(11) Uani 1 1 d . . . . .
N3 N 0.75566(17) 0.6798(3) 0.33376(18) 0.0445(11) Uani 1 1 d . . . . .
N4 N 0.75239(17) 0.5164(3) 0.30660(18) 0.0462(12) Uani 1 1 d . . . . .
N5 N 0.67333(16) 0.4847(3) 0.35670(18) 0.0446(11) Uani 1 1 d . . . . .
N6 N 0.74548(17) 0.5455(3) 0.41460(19) 0.0457(11) Uani 1 1 d . . . . .
N7 N 0.60714(17) 0.7505(3) 0.36577(18) 0.0477(12) Uani 1 1 d . . . . .
N8 N 0.81505(18) 0.7236(3) 0.2962(2) 0.0503(12) Uani 1 1 d . . . . .
N9 N 0.65945(17) 0.3706(3) 0.40879(18) 0.0465(11) Uani 1 1 d . . . . .
C1 C 0.6602(2) 0.6889(4) 0.4278(2) 0.0430(13) Uani 1 1 d . . . . .
C2 C 0.6822(2) 0.6687(4) 0.4801(2) 0.0495(15) Uani 1 1 d . . . . .
H2 H 0.7092 0.6340 0.4862 0.059 Uiso 1 1 calc R U . . .
C3 C 0.6632(2) 0.7008(4) 0.5218(2) 0.0529(15) Uani 1 1 d . . . . .
H3 H 0.6770 0.6866 0.5575 0.063 Uiso 1 1 calc R U . . .
C4 C 0.6243(2) 0.7539(4) 0.5136(2) 0.0566(16) Uani 1 1 d . . . . .
H4 H 0.6125 0.7759 0.5437 0.068 Uiso 1 1 calc R U . . .
C5 C 0.6025(2) 0.7751(5) 0.4625(2) 0.0547(16) Uani 1 1 d . . . . .
H5 H 0.5758 0.8109 0.4565 0.066 Uiso 1 1 calc R U . . .
C6 C 0.6213(2) 0.7417(4) 0.4209(2) 0.0466(14) Uani 1 1 d . . . . .
C7 C 0.6373(2) 0.7042(4) 0.3421(2) 0.0466(14) Uani 1 1 d . . . . .
C8 C 0.6398(2) 0.6918(4) 0.2854(2) 0.0449(13) Uani 1 1 d . . . . .
C9 C 0.6137(2) 0.7356(4) 0.2424(2) 0.0518(15) Uani 1 1 d . . . . .
H9 H 0.5914 0.7779 0.2486 0.062 Uiso 1 1 calc R U . . .
C10 C 0.6202(2) 0.7176(4) 0.1913(3) 0.0556(16) Uani 1 1 d . . . . .
H10 H 0.6024 0.7467 0.1615 0.067 Uiso 1 1 calc R U . . .
C11 C 0.6528(2) 0.6569(4) 0.1836(2) 0.0540(15) Uani 1 1 d . . . . .
H11 H 0.6577 0.6425 0.1485 0.065 Uiso 1 1 calc R U . . .
C12 C 0.6785(2) 0.6169(4) 0.2280(2) 0.0510(15) Uani 1 1 d . . . . .
H12 H 0.7016 0.5761 0.2225 0.061 Uiso 1 1 calc R U . . .
C13 C 0.5628(2) 0.7869(5) 0.3419(3) 0.0656(19) Uani 1 1 d . . . . .
H13A H 0.5667 0.8282 0.3125 0.079 Uiso 1 1 calc R U . . .
H13B H 0.5503 0.8214 0.3694 0.079 Uiso 1 1 calc R U . . .
C14 C 0.5300(3) 0.7149(6) 0.3203(3) 0.073(2) Uani 1 1 d . . . . .
H14A H 0.5391 0.6898 0.2875 0.088 Uiso 1 1 calc R U . . .
H14B H 0.4995 0.7418 0.3098 0.088 Uiso 1 1 calc R U . . .
C15 C 0.4914(3) 0.5701(7) 0.3365(4) 0.090(3) Uani 1 1 d . . . . .
H15A H 0.4606 0.5963 0.3331 0.108 Uiso 1 1 calc R U . . .
H15B H 0.4964 0.5520 0.3002 0.108 Uiso 1 1 calc R U . . .
C16 C 0.5267(3) 0.6393(6) 0.3594(4) 0.081(2) Uani 1 1 d . . . . .
H16A H 0.5186 0.6641 0.3928 0.097 Uiso 1 1 calc R U . . .
H16B H 0.5567 0.6099 0.3686 0.097 Uiso 1 1 calc R U . . .
C17 C 0.4946(4) 0.4939(8) 0.3704(4) 0.112(4) Uani 1 1 d . . . . .
H17A H 0.4668 0.4583 0.3617 0.168 Uiso 1 1 calc R U . . .
H17B H 0.4984 0.5132 0.4080 0.168 Uiso 1 1 calc R U . . .
H17C H 0.5208 0.4577 0.3651 0.168 Uiso 1 1 calc R U . . .
C18 C 0.7637(2) 0.7702(4) 0.3453(2) 0.0457(14) Uani 1 1 d . . . . .
C19 C 0.7408(2) 0.8302(4) 0.3734(2) 0.0499(14) Uani 1 1 d . . . . .
H19 H 0.7152 0.8125 0.3888 0.060 Uiso 1 1 calc R U . . .
C20 C 0.7574(3) 0.9179(4) 0.3779(2) 0.0558(17) Uani 1 1 d . . . . .
H20 H 0.7423 0.9614 0.3959 0.067 Uiso 1 1 calc R U . . .
C21 C 0.7956(3) 0.9423(4) 0.3566(2) 0.0587(18) Uani 1 1 d . . . . .
H21 H 0.8062 1.0020 0.3615 0.070 Uiso 1 1 calc R U . . .
C22 C 0.8189(2) 0.8839(4) 0.3287(2) 0.0548(16) Uani 1 1 d . . . . .
H22 H 0.8450 0.9018 0.3145 0.066 Uiso 1 1 calc R U . . .
C23 C 0.8015(2) 0.7961(4) 0.3227(2) 0.0492(15) Uani 1 1 d . . . . .
C24 C 0.7859(2) 0.6562(4) 0.3041(2) 0.0456(14) Uani 1 1 d . . . . .
C25 C 0.7854(2) 0.5620(4) 0.2866(2) 0.0472(14) Uani 1 1 d . . . . .
C26 C 0.8138(3) 0.5228(4) 0.2561(3) 0.0623(18) Uani 1 1 d . . . . .
H26 H 0.8353 0.5575 0.2413 0.075 Uiso 1 1 calc R U . . .
C27 C 0.8104(3) 0.4305(5) 0.2475(3) 0.0658(19) Uani 1 1 d . . . . .
H27 H 0.8292 0.4011 0.2262 0.079 Uiso 1 1 calc R U . . .
C28 C 0.7794(2) 0.3838(4) 0.2705(2) 0.0525(15) Uani 1 1 d . . . . .
H28 H 0.7780 0.3207 0.2670 0.063 Uiso 1 1 calc R U . . .
C29 C 0.7504(2) 0.4267(4) 0.2984(2) 0.0460(14) Uani 1 1 d . . . . .
H29 H 0.7282 0.3928 0.3125 0.055 Uiso 1 1 calc R U . . .
C30 C 0.6345(2) 0.4418(4) 0.3321(2) 0.0428(13) Uani 1 1 d . . . . .
C31 C 0.6047(2) 0.4598(4) 0.2837(2) 0.0487(14) Uani 1 1 d . . . . .
H31 H 0.6096 0.5089 0.2616 0.058 Uiso 1 1 calc R U . . .
C32 C 0.5681(2) 0.4033(4) 0.2697(3) 0.0529(15) Uani 1 1 d . . . . .
H32 H 0.5472 0.4144 0.2376 0.063 Uiso 1 1 calc R U . . .
C33 C 0.5610(2) 0.3302(4) 0.3015(2) 0.0513(15) Uani 1 1 d . . . . .
H33 H 0.5356 0.2924 0.2903 0.062 Uiso 1 1 calc R U . . .
C34 C 0.5899(2) 0.3115(4) 0.3490(3) 0.0548(15) Uani 1 1 d . . . . .
H34 H 0.5852 0.2614 0.3704 0.066 Uiso 1 1 calc R U . . .
C35 C 0.6260(2) 0.3694(4) 0.3637(2) 0.0460(13) Uani 1 1 d . . . . .
C36 C 0.6870(2) 0.4399(4) 0.4026(2) 0.0455(13) Uani 1 1 d . . . . .
C37 C 0.7287(2) 0.4720(4) 0.4361(2) 0.0443(13) Uani 1 1 d . . . . .
C38 C 0.7503(2) 0.4360(4) 0.4847(2) 0.0471(14) Uani 1 1 d . . . . .
H38 H 0.7384 0.3843 0.4990 0.056 Uiso 1 1 calc R U . . .
C39 C 0.7893(2) 0.4763(4) 0.5118(2) 0.0535(16) Uani 1 1 d . . . . .
H39 H 0.8044 0.4526 0.5449 0.064 Uiso 1 1 calc R U . . .
C40 C 0.8058(2) 0.5509(4) 0.4904(2) 0.0540(16) Uani 1 1 d . . . . .
H40 H 0.8322 0.5803 0.5085 0.065 Uiso 1 1 calc R U . . .
C41 C 0.7830(2) 0.5827(4) 0.4415(3) 0.0518(15) Uani 1 1 d . . . . .
H41 H 0.7950 0.6337 0.4265 0.062 Uiso 1 1 calc R U . . .
C42 C 0.8511(2) 0.7241(4) 0.2634(3) 0.0568(16) Uani 1 1 d . . . . .
H42A H 0.8566 0.7864 0.2531 0.068 Uiso 1 1 calc R U . . .
H42B H 0.8407 0.6899 0.2301 0.068 Uiso 1 1 calc R U . . .
C43 C 0.8957(2) 0.6841(5) 0.2921(3) 0.0653(19) Uani 1 1 d . . . . .
H43A H 0.8896 0.6228 0.3038 0.078 Uiso 1 1 calc R U . . .
H43B H 0.9168 0.6792 0.2661 0.078 Uiso 1 1 calc R U . . .
C44 C 0.9189(3) 0.7359(6) 0.3403(3) 0.075(2) Uani 1 1 d . . . . .
H44A H 0.8988 0.7377 0.3677 0.090 Uiso 1 1 calc R U . . .
H44B H 0.9240 0.7981 0.3294 0.090 Uiso 1 1 calc R U . . .
C45 C 0.9639(3) 0.6946(7) 0.3645(4) 0.098(3) Uani 1 1 d . . . . .
H45A H 0.9587 0.6318 0.3742 0.118 Uiso 1 1 calc R U . . .
H45B H 0.9839 0.6940 0.3371 0.118 Uiso 1 1 calc R U . . .
C46 C 0.9872(4) 0.7412(10) 0.4123(5) 0.131(5) Uani 1 1 d . . . . .
H46A H 0.9946 0.8022 0.4026 0.197 Uiso 1 1 calc R U . . .
H46B H 1.0152 0.7094 0.4268 0.197 Uiso 1 1 calc R U . . .
H46C H 0.9674 0.7434 0.4394 0.197 Uiso 1 1 calc R U . . .
C47 C 0.6600(3) 0.3103(4) 0.4554(2) 0.0582(17) Uani 1 1 d D . . . .
H47A H 0.6913 0.2878 0.4671 0.070 Uiso 0.710(9) 1 calc R U P A 1
H47B H 0.6402 0.2583 0.4442 0.070 Uiso 0.710(9) 1 calc R U P A 1
H47C H 0.6905 0.3086 0.4779 0.070 Uiso 0.290(9) 1 calc R U P A 2
H47D H 0.6512 0.2489 0.4434 0.070 Uiso 0.290(9) 1 calc R U P A 2
C48 C 0.6443(4) 0.3550(9) 0.5020(4) 0.071(3) Uani 0.710(9) 1 d D . P A 1
H48A H 0.6616 0.4107 0.5113 0.085 Uiso 0.710(9) 1 calc R U P A 1
H48B H 0.6493 0.3152 0.5337 0.085 Uiso 0.710(9) 1 calc R U P A 1
C49 C 0.5930(4) 0.3765(10) 0.4860(5) 0.087(3) Uani 0.710(9) 1 d D . P A 1
H49A H 0.5886 0.4164 0.4544 0.104 Uiso 0.710(9) 1 calc R U P A 1
H49B H 0.5763 0.3204 0.4755 0.104 Uiso 0.710(9) 1 calc R U P A 1
C50 C 0.5730(5) 0.4206(9) 0.5308(6) 0.095(4) Uani 0.710(9) 1 d D . P A 1
H50A H 0.5394 0.4228 0.5215 0.114 Uiso 0.710(9) 1 calc R U P A 1
H50B H 0.5814 0.3869 0.5647 0.114 Uiso 0.710(9) 1 calc R U P A 1
Cl1 Cl 0.75992(8) 0.69718(13) 0.12650(8) 0.0740(6) Uani 0.932(7) 1 d D . P B 1
O1 O 0.7582(2) 0.6987(5) 0.1820(2) 0.093(2) Uani 0.932(7) 1 d D . P B 1
O2 O 0.7511(3) 0.7789(4) 0.1038(3) 0.104(2) Uani 0.932(7) 1 d D . P B 1
O3 O 0.8051(2) 0.6672(4) 0.1214(3) 0.089(2) Uani 0.932(7) 1 d D . P B 1
O4 O 0.7294(2) 0.6328(4) 0.1044(3) 0.0894(18) Uani 1 1 d D . . . .
Cl2 Cl 0.90446(15) 0.5343(3) 0.12817(19) 0.1266(17) Uani 0.797(6) 1 d D . P C 1
O5 O 0.8960(5) 0.6045(7) 0.0840(6) 0.177(6) Uani 0.797(6) 1 d D . P C 1
O6 O 0.8741(3) 0.4643(5) 0.1090(4) 0.106(3) Uani 0.797(6) 1 d D . P C 1
O7 O 0.9052(5) 0.5739(9) 0.1768(5) 0.224(9) Uani 0.797(6) 1 d D . P C 1
O8 O 0.9493(4) 0.5012(9) 0.1261(6) 0.171(6) Uani 0.797(6) 1 d D . P C 1
Cl2A Cl 0.8885(6) 0.4930(10) 0.1451(8) 0.1266(17) Uani 0.203(6) 1 d D . P C 2
O5A O 0.9227(15) 0.473(3) 0.114(2) 0.177(6) Uani 0.203(6) 1 d D . P C 2
O6A O 0.8639(10) 0.5783(13) 0.1347(13) 0.106(3) Uani 0.203(6) 1 d D . P C 2
O7A O 0.8984(16) 0.474(3) 0.2007(10) 0.224(9) Uani 0.203(6) 1 d D . P C 2
O8A O 0.8508(12) 0.433(2) 0.128(2) 0.171(6) Uani 0.203(6) 1 d D . P C 2
C51 C 0.5924(7) 0.5140(13) 0.5367(7) 0.099(6) Uani 0.710(9) 1 d D . P A 1
H51A H 0.5820 0.5479 0.5037 0.149 Uiso 0.710(9) 1 calc R U P A 1
H51B H 0.6256 0.5109 0.5433 0.149 Uiso 0.710(9) 1 calc R U P A 1
H51C H 0.5821 0.5438 0.5670 0.149 Uiso 0.710(9) 1 calc R U P A 1
C48A C 0.6255(9) 0.350(2) 0.4863(12) 0.071(3) Uani 0.290(9) 1 d D . P A 2
H48C H 0.6213 0.3070 0.5147 0.085 Uiso 0.290(9) 1 calc R U P A 2
H48D H 0.5962 0.3539 0.4614 0.085 Uiso 0.290(9) 1 calc R U P A 2
C49A C 0.6345(11) 0.443(2) 0.5136(12) 0.087(3) Uani 0.290(9) 1 d D . P A 2
H49C H 0.6634 0.4384 0.5391 0.104 Uiso 0.290(9) 1 calc R U P A 2
H49D H 0.6401 0.4854 0.4852 0.104 Uiso 0.290(9) 1 calc R U P A 2
C51A C 0.5594(12) 0.533(3) 0.5109(14) 0.099(6) Uani 0.290(9) 1 d D . P A 2
H51D H 0.5457 0.4924 0.4825 0.149 Uiso 0.290(9) 1 calc R U P A 2
H51E H 0.5685 0.5885 0.4949 0.149 Uiso 0.290(9) 1 calc R U P A 2
H51F H 0.5372 0.5471 0.5342 0.149 Uiso 0.290(9) 1 calc R U P A 2
C50A C 0.6009(14) 0.489(4) 0.5439(19) 0.095(4) Uani 0.290(9) 1 d D . P A 2
H50C H 0.5901 0.4446 0.5676 0.114 Uiso 0.290(9) 1 calc R U P A 2
H50D H 0.6176 0.5357 0.5673 0.114 Uiso 0.290(9) 1 calc R U P A 2
O1A O 0.7919(12) 0.658(2) 0.1677(16) 0.093(2) Uani 0.068(7) 1 d D . P B 2
O2A O 0.7369(9) 0.766(2) 0.147(2) 0.093(2) Uani 0.068(7) 1 d D . P B 2
O3A O 0.7821(15) 0.730(3) 0.0855(10) 0.093(2) Uani 0.068(7) 1 d D . P B 2
Cl1A Cl 0.7606(4) 0.6956(9) 0.1268(5) 0.0740(6) Uani 0.068(7) 1 d D . P B 2

loop_
_atom_site_aniso_label
_atom_site_aniso_U_11
_atom_site_aniso_U_22
_atom_site_aniso_U_33
_atom_site_aniso_U_23
_atom_site_aniso_U_13
_atom_site_aniso_U_12
Fe1 0.0546(6) 0.0285(4) 0.0397(5) 0.0013(4) -0.0093(4) 0.0005(4)
N1 0.055(3) 0.034(2) 0.039(2) 0.002(2) -0.008(2) 0.002(2)
N2 0.054(3) 0.030(2) 0.045(3) -0.0015(19) -0.003(2) -0.001(2)
N3 0.059(3) 0.029(2) 0.040(2) 0.0010(19) -0.005(2) -0.003(2)
N4 0.058(3) 0.030(2) 0.044(2) 0.0053(19) -0.011(2) 0.004(2)
N5 0.055(3) 0.034(2) 0.038(2) -0.0017(19) -0.012(2) 0.000(2)
N6 0.057(3) 0.029(2) 0.047(3) -0.003(2) -0.004(2) -0.002(2)
N7 0.057(3) 0.044(3) 0.037(2) 0.001(2) -0.007(2) 0.007(2)
N8 0.062(3) 0.037(3) 0.048(3) 0.005(2) -0.002(2) 0.000(2)
N9 0.060(3) 0.033(2) 0.042(2) -0.001(2) -0.004(2) -0.002(2)
C1 0.057(3) 0.031(3) 0.038(3) 0.001(2) -0.002(2) -0.005(2)
C2 0.067(4) 0.033(3) 0.040(3) 0.002(2) -0.015(3) -0.001(3)
C3 0.070(4) 0.041(3) 0.042(3) -0.002(3) -0.008(3) -0.003(3)
C4 0.070(4) 0.054(4) 0.041(3) -0.008(3) -0.003(3) -0.002(3)
C5 0.060(4) 0.054(4) 0.046(3) -0.002(3) -0.006(3) 0.004(3)
C6 0.048(3) 0.040(3) 0.046(3) 0.003(3) -0.010(3) -0.002(3)
C7 0.060(4) 0.034(3) 0.041(3) 0.001(2) -0.008(3) -0.006(3)
C8 0.053(3) 0.036(3) 0.040(3) 0.002(2) -0.010(2) 0.000(3)
C9 0.061(4) 0.040(3) 0.050(3) 0.008(3) -0.003(3) 0.016(3)
C10 0.069(4) 0.044(3) 0.048(3) 0.011(3) -0.007(3) 0.006(3)
C11 0.072(4) 0.045(3) 0.041(3) 0.002(3) -0.003(3) 0.000(3)
C12 0.067(4) 0.035(3) 0.048(3) 0.004(3) 0.001(3) 0.006(3)
C13 0.062(4) 0.076(5) 0.052(4) -0.003(3) -0.008(3) 0.014(4)
C14 0.057(4) 0.091(6) 0.065(4) -0.015(4) -0.011(3) 0.009(4)
C15 0.094(6) 0.087(6) 0.086(6) -0.021(5) 0.005(5) 0.001(5)
C16 0.067(5) 0.083(6) 0.090(6) -0.031(5) 0.003(4) -0.019(4)
C17 0.136(9) 0.111(9) 0.091(7) -0.034(7) 0.025(7) -0.017(7)
C18 0.061(4) 0.030(3) 0.041(3) 0.003(2) -0.007(3) 0.001(3)
C19 0.067(4) 0.039(3) 0.039(3) 0.002(2) -0.005(3) -0.001(3)
C20 0.089(5) 0.029(3) 0.046(3) -0.001(2) 0.003(3) 0.001(3)
C21 0.088(5) 0.038(3) 0.045(3) 0.003(3) -0.005(3) -0.007(3)
C22 0.070(4) 0.041(3) 0.048(3) 0.005(3) -0.004(3) -0.008(3)
C23 0.063(4) 0.034(3) 0.044(3) 0.005(2) -0.008(3) 0.003(3)
C24 0.054(3) 0.030(3) 0.048(3) 0.005(2) -0.005(3) -0.004(3)
C25 0.053(3) 0.030(3) 0.055(3) 0.000(3) 0.001(3) 0.007(3)
C26 0.070(4) 0.043(3) 0.072(4) 0.000(3) 0.007(4) -0.002(3)
C27 0.079(5) 0.049(4) 0.070(4) -0.009(3) 0.012(4) 0.012(4)
C28 0.067(4) 0.032(3) 0.054(3) -0.004(3) -0.004(3) 0.004(3)
C29 0.063(4) 0.027(3) 0.042(3) 0.001(2) -0.009(3) 0.001(3)
C30 0.054(3) 0.028(3) 0.042(3) -0.003(2) -0.004(3) 0.001(2)
C31 0.058(4) 0.037(3) 0.045(3) -0.001(2) -0.009(3) 0.004(3)
C32 0.053(3) 0.046(3) 0.052(3) -0.005(3) -0.010(3) 0.001(3)
C33 0.052(3) 0.048(3) 0.050(3) -0.009(3) 0.000(3) -0.005(3)
C34 0.064(4) 0.044(3) 0.054(4) -0.005(3) 0.003(3) -0.003(3)
C35 0.053(3) 0.038(3) 0.043(3) -0.003(2) -0.004(3) -0.003(3)
C36 0.055(3) 0.033(3) 0.043(3) -0.002(2) -0.006(3) 0.002(3)
C37 0.056(3) 0.035(3) 0.036(3) -0.006(2) -0.009(2) -0.002(2)
C38 0.062(4) 0.034(3) 0.040(3) 0.001(2) -0.005(3) 0.006(3)
C39 0.065(4) 0.046(3) 0.040(3) 0.003(3) -0.017(3) 0.003(3)
C40 0.054(4) 0.051(4) 0.048(3) 0.000(3) -0.016(3) -0.002(3)
C41 0.057(4) 0.037(3) 0.056(3) -0.001(3) -0.007(3) -0.004(3)
C42 0.068(4) 0.042(3) 0.057(4) 0.004(3) 0.001(3) -0.004(3)
C43 0.063(4) 0.054(4) 0.077(5) 0.020(4) 0.010(4) 0.002(3)
C44 0.065(4) 0.086(6) 0.068(4) 0.022(4) -0.004(4) -0.009(4)
C45 0.065(5) 0.107(7) 0.113(7) 0.043(6) -0.011(5) -0.003(5)
C46 0.085(7) 0.196(14) 0.101(7) 0.044(9) -0.018(6) -0.013(8)
C47 0.075(4) 0.049(4) 0.048(3) 0.008(3) 0.001(3) -0.008(3)
C48 0.077(8) 0.090(7) 0.042(6) 0.004(6) -0.003(5) -0.006(7)
C49 0.093(8) 0.101(9) 0.065(6) -0.011(6) 0.012(6) -0.007(7)
C50 0.090(9) 0.095(10) 0.100(9) -0.024(8) 0.018(7) -0.011(7)
Cl1 0.1068(15) 0.0474(9) 0.0723(11) -0.0192(8) 0.0282(10) -0.0229(9)
O1 0.093(4) 0.110(5) 0.076(4) -0.004(4) 0.010(3) 0.020(4)
O2 0.129(6) 0.084(5) 0.100(5) 0.012(4) 0.020(4) 0.030(4)
O3 0.097(5) 0.082(4) 0.093(4) 0.000(3) 0.029(4) 0.007(4)
O4 0.102(4) 0.056(3) 0.112(4) -0.028(3) 0.023(4) -0.026(3)
Cl2 0.125(3) 0.062(2) 0.167(4) -0.024(2) -0.051(3) 0.014(2)
O5 0.184(12) 0.082(7) 0.254(16) 0.023(8) 0.009(11) 0.029(7)
O6 0.109(6) 0.061(4) 0.123(6) -0.017(4) -0.054(5) -0.011(4)
O7 0.242(15) 0.138(10) 0.230(15) -0.103(11) -0.133(13) 0.046(10)
O8 0.109(8) 0.161(11) 0.221(13) 0.053(10) -0.036(8) -0.013(8)
Cl2A 0.125(3) 0.062(2) 0.167(4) -0.024(2) -0.051(3) 0.014(2)
O5A 0.184(12) 0.082(7) 0.254(16) 0.023(8) 0.009(11) 0.029(7)
O6A 0.109(6) 0.061(4) 0.123(6) -0.017(4) -0.054(5) -0.011(4)
O7A 0.242(15) 0.138(10) 0.230(15) -0.103(11) -0.133(13) 0.046(10)
O8A 0.109(8) 0.161(11) 0.221(13) 0.053(10) -0.036(8) -0.013(8)
C51 0.099(12) 0.119(17) 0.080(10) -0.012(9) 0.015(8) -0.013(10)
C48A 0.077(8) 0.090(7) 0.042(6) 0.004(6) -0.003(5) -0.006(7)
C49A 0.093(8) 0.101(9) 0.065(6) -0.011(6) 0.012(6) -0.007(7)
C51A 0.099(12) 0.119(17) 0.080(10) -0.012(9) 0.015(8) -0.013(10)
C50A 0.090(9) 0.095(10) 0.100(9) -0.024(8) 0.018(7) -0.011(7)
O1A 0.093(4) 0.110(5) 0.076(4) -0.004(4) 0.010(3) 0.020(4)
O2A 0.093(4) 0.110(5) 0.076(4) -0.004(4) 0.010(3) 0.020(4)
O3A 0.093(4) 0.110(5) 0.076(4) -0.004(4) 0.010(3) 0.020(4)
Cl1A 0.1068(15) 0.0474(9) 0.0723(11) -0.0192(8) 0.0282(10) -0.0229(9)

loop_
_atom_type_symbol
_atom_type_description
_atom_type_scat_dispersion_real
_atom_type_scat_dispersion_imag
_atom_type_scat_source
C C 0.0181 0.0091 'International Tables Vol C Tables 4.2.6.8 and 6.1.1.4'
H H 0.0000 0.0000 'International Tables Vol C Tables 4.2.6.8 and 6.1.1.4'
Cl Cl 0.3639 0.7018 'International Tables Vol C Tables 4.2.6.8 and 6.1.1.4'
Fe Fe -1.1336 3.1974 'International Tables Vol C Tables 4.2.6.8 and 6.1.1.4'
N N 0.0311 0.0180 'International Tables Vol C Tables 4.2.6.8 and 6.1.1.4'
O O 0.0492 0.0322 'International Tables Vol C Tables 4.2.6.8 and 6.1.1.4'

loop_
_geom_angle_atom_site_label_1
_geom_angle_atom_site_label_2
_geom_angle_atom_site_label_3
_geom_angle
_geom_angle_site_symmetry_1
_geom_angle_site_symmetry_3
_geom_angle_publ_flag
N1 Fe1 N2 80.66(19) . . ?
N1 Fe1 N4 174.84(19) . . ?
N3 Fe1 N1 97.1(2) . . ?
N3 Fe1 N2 87.20(19) . . ?
N3 Fe1 N4 79.8(2) . . ?
N3 Fe1 N5 172.9(2) . . ?
N3 Fe1 N6 95.54(19) . . ?
N4 Fe1 N2 94.99(19) . . ?
N5 Fe1 N1 89.2(2) . . ?
N5 Fe1 N2 97.05(19) . . ?
N5 Fe1 N4 94.1(2) . . ?
N5 Fe1 N6 80.67(19) . . ?
N6 Fe1 N1 94.61(19) . . ?
N6 Fe1 N2 174.8(2) . . ?
N6 Fe1 N4 89.84(19) . . ?
C1 N1 Fe1 139.9(4) . . ?
C7 N1 Fe1 113.9(4) . . ?
C7 N1 C1 105.6(5) . . ?
C8 N2 Fe1 115.6(4) . . ?
C12 N2 Fe1 126.0(4) . . ?
C12 N2 C8 118.0(5) . . ?
C18 N3 Fe1 138.3(5) . . ?
C24 N3 Fe1 115.9(4) . . ?
C24 N3 C18 105.6(5) . . ?
C25 N4 Fe1 117.0(4) . . ?
C29 N4 Fe1 126.0(5) . . ?
C29 N4 C25 117.0(5) . . ?
C30 N5 Fe1 139.5(4) . . ?
C36 N5 Fe1 115.0(4) . . ?
C36 N5 C30 105.4(5) . . ?
C37 N6 Fe1 116.5(4) . . ?
C41 N6 Fe1 125.5(4) . . ?
C41 N6 C37 118.0(5) . . ?
C6 N7 C13 123.2(5) . . ?
C7 N7 C6 106.4(5) . . ?
C7 N7 C13 129.2(5) . . ?
C23 N8 C42 125.4(5) . . ?
C24 N8 C23 105.2(5) . . ?
C24 N8 C42 129.2(5) . . ?
C35 N9 C47 123.8(5) . . ?
C36 N9 C35 106.5(5) . . ?
C36 N9 C47 129.4(5) . . ?
N1 C1 C2 132.0(6) . . ?
N1 C1 C6 108.9(5) . . ?
C6 C1 C2 119.1(5) . . ?
C1 C2 H2 121.2 . . ?
C3 C2 C1 117.5(6) . . ?
C3 C2 H2 121.2 . . ?
C2 C3 H3 119.0 . . ?
C2 C3 C4 122.0(6) . . ?
C4 C3 H3 119.0 . . ?
C3 C4 H4 119.4 . . ?
C5 C4 C3 121.2(6) . . ?
C5 C4 H4 119.4 . . ?
C4 C5 H5 121.8 . . ?
C6 C5 C4 116.5(6) . . ?
C6 C5 H5 121.8 . . ?
N7 C6 C1 106.5(5) . . ?
C5 C6 N7 129.8(6) . . ?
C5 C6 C1 123.6(5) . . ?
N1 C7 N7 112.6(5) . . ?
N1 C7 C8 117.0(6) . . ?
N7 C7 C8 130.4(5) . . ?
N2 C8 C7 112.3(5) . . ?
N2 C8 C9 121.4(5) . . ?
C9 C8 C7 126.3(6) . . ?
C8 C9 H9 120.2 . . ?
C10 C9 C8 119.7(6) . . ?
C10 C9 H9 120.2 . . ?
C9 C10 H10 120.6 . . ?
C9 C10 C11 118.9(6) . . ?
C11 C10 H10 120.6 . . ?
C10 C11 H11 120.5 . . ?
C10 C11 C12 118.9(6) . . ?
C12 C11 H11 120.5 . . ?
N2 C12 C11 123.1(6) . . ?
N2 C12 H12 118.5 . . ?
C11 C12 H12 118.5 . . ?
N7 C13 H13A 109.2 . . ?
N7 C13 H13B 109.2 . . ?
N7 C13 C14 111.9(6) . . ?
H13A C13 H13B 107.9 . . ?
C14 C13 H13A 109.2 . . ?
C14 C13 H13B 109.2 . . ?
C13 C14 H14A 108.7 . . ?
C13 C14 H14B 108.7 . . ?
C13 C14 C16 114.2(6) . . ?
H14A C14 H14B 107.6 . . ?
C16 C14 H14A 108.7 . . ?
C16 C14 H14B 108.7 . . ?
H15A C15 H15B 108.1 . . ?
C16 C15 H15A 109.6 . . ?
C16 C15 H15B 109.6 . . ?
C17 C15 H15A 109.6 . . ?
C17 C15 H15B 109.6 . . ?
C17 C15 C16 110.2(9) . . ?
C14 C16 C15 112.1(7) . . ?
C14 C16 H16A 109.2 . . ?
C14 C16 H16B 109.2 . . ?
C15 C16 H16A 109.2 . . ?
C15 C16 H16B 109.2 . . ?
H16A C16 H16B 107.9 . . ?
C15 C17 H17A 109.5 . . ?
C15 C17 H17B 109.5 . . ?
C15 C17 H17C 109.5 . . ?
H17A C17 H17B 109.5 . . ?
H17A C17 H17C 109.5 . . ?
H17B C17 H17C 109.5 . . ?
N3 C18 C23 107.8(5) . . ?
C19 C18 N3 130.4(6) . . ?
C19 C18 C23 121.8(5) . . ?
C18 C19 H19 121.7 . . ?
C18 C19 C20 116.5(6) . . ?
C20 C19 H19 121.7 . . ?
C19 C20 H20 119.4 . . ?
C21 C20 C19 121.2(6) . . ?
C21 C20 H20 119.4 . . ?
C20 C21 H21 118.3 . . ?
C22 C21 C20 123.4(6) . . ?
C22 C21 H21 118.3 . . ?
C21 C22 H22 122.2 . . ?
C21 C22 C23 115.7(6) . . ?
C23 C22 H22 122.2 . . ?
N8 C23 C18 107.7(5) . . ?
N8 C23 C22 130.8(6) . . ?
C18 C23 C22 121.4(6) . . ?
N3 C24 N8 113.6(5) . . ?
N3 C24 C25 117.0(5) . . ?
N8 C24 C25 129.2(6) . . ?
N4 C25 C24 109.6(5) . . ?
N4 C25 C26 123.4(5) . . ?
C26 C25 C24 126.9(6) . . ?
C25 C26 H26 120.9 . . ?
C25 C26 C27 118.3(7) . . ?
C27 C26 H26 120.9 . . ?
C26 C27 H27 120.8 . . ?
C28 C27 C26 118.3(7) . . ?
C28 C27 H27 120.8 . . ?
C27 C28 H28 119.5 . . ?
C27 C28 C29 121.0(6) . . ?
C29 C28 H28 119.5 . . ?
N4 C29 C28 121.8(6) . . ?
N4 C29 H29 119.1 . . ?
C28 C29 H29 119.1 . . ?
N5 C30 C31 131.3(5) . . ?
N5 C30 C35 109.0(5) . . ?
C35 C30 C31 119.7(5) . . ?
C30 C31 H31 121.3 . . ?
C32 C31 C30 117.5(6) . . ?
C32 C31 H31 121.3 . . ?
C31 C32 H32 119.2 . . ?
C31 C32 C33 121.5(6) . . ?
C33 C32 H32 119.2 . . ?
C32 C33 H33 119.1 . . ?
C34 C33 C32 121.8(6) . . ?
C34 C33 H33 119.1 . . ?
C33 C34 H34 121.7 . . ?
C33 C34 C35 116.7(6) . . ?
C35 C34 H34 121.7 . . ?
N9 C35 C30 106.6(5) . . ?
N9 C35 C34 130.6(6) . . ?
C34 C35 C30 122.8(5) . . ?
N5 C36 N9 112.4(5) . . ?
N5 C36 C37 116.1(5) . . ?
N9 C36 C37 131.4(5) . . ?
N6 C37 C36 111.7(5) . . ?
N6 C37 C38 121.2(5) . . ?
C38 C37 C36 127.1(6) . . ?
C37 C38 H38 120.3 . . ?
C39 C38 C37 119.5(6) . . ?
C39 C38 H38 120.3 . . ?
C38 C39 H39 120.4 . . ?
C40 C39 C38 119.1(5) . . ?
C40 C39 H39 120.4 . . ?
C39 C40 H40 120.7 . . ?
C39 C40 C41 118.6(6) . . ?
C41 C40 H40 120.7 . . ?
N6 C41 C40 123.6(6) . . ?
N6 C41 H41 118.2 . . ?
C40 C41 H41 118.2 . . ?
N8 C42 H42A 108.9 . . ?
N8 C42 H42B 108.9 . . ?
N8 C42 C43 113.2(5) . . ?
H42A C42 H42B 107.7 . . ?
C43 C42 H42A 108.9 . . ?
C43 C42 H42B 108.9 . . ?
C42 C43 H43A 108.5 . . ?
C42 C43 H43B 108.5 . . ?
H43A C43 H43B 107.5 . . ?
C44 C43 C42 115.2(6) . . ?
C44 C43 H43A 108.5 . . ?
C44 C43 H43B 108.5 . . ?
C43 C44 H44A 109.3 . . ?
C43 C44 H44B 109.3 . . ?
C43 C44 C45 111.8(8) . . ?
H44A C44 H44B 107.9 . . ?
C45 C44 H44A 109.3 . . ?
C45 C44 H44B 109.3 . . ?
C44 C45 H45A 108.8 . . ?
C44 C45 H45B 108.8 . . ?
H45A C45 H45B 107.7 . . ?
C46 C45 C44 113.8(10) . . ?
C46 C45 H45A 108.8 . . ?
C46 C45 H45B 108.8 . . ?
C45 C46 H46A 109.5 . . ?
C45 C46 H46B 109.5 . . ?
C45 C46 H46C 109.5 . . ?
H46A C46 H46B 109.5 . . ?
H46A C46 H46C 109.5 . . ?
H46B C46 H46C 109.5 . . ?
N9 C47 H47A 109.0 . . ?
N9 C47 H47B 109.0 . . ?
N9 C47 H47C 110.8 . . ?
N9 C47 H47D 110.8 . . ?
N9 C47 C48 113.0(7) . . ?
N9 C47 C48A 104.7(15) . . ?
H47A C47 H47B 107.8 . . ?
H47C C47 H47D 108.9 . . ?
C48 C47 H47A 109.0 . . ?
C48 C47 H47B 109.0 . . ?
C48A C47 H47C 110.8 . . ?
C48A C47 H47D 110.8 . . ?
C47 C48 H48A 110.0 . . ?
C47 C48 H48B 110.0 . . ?
C47 C48 C49 108.4(9) . . ?
H48A C48 H48B 108.4 . . ?
C49 C48 H48A 110.0 . . ?
C49 C48 H48B 110.0 . . ?
C48 C49 H49A 109.0 . . ?
C48 C49 H49B 109.0 . . ?
H49A C49 H49B 107.8 . . ?
C50 C49 C48 113.1(10) . . ?
C50 C49 H49A 109.0 . . ?
C50 C49 H49B 109.0 . . ?
C49 C50 H50A 110.4 . . ?
C49 C50 H50B 110.4 . . ?
H50A C50 H50B 108.6 . . ?
C51 C50 C49 106.5(13) . . ?
C51 C50 H50A 110.4 . . ?
C51 C50 H50B 110.4 . . ?
O1 Cl1 O3 106.6(4) . . ?
O2 Cl1 O1 111.7(4) . . ?
O2 Cl1 O3 110.9(4) . . ?
O2 Cl1 O4 113.0(4) . . ?
O4 Cl1 O1 106.3(4) . . ?
O4 Cl1 O3 108.0(4) . . ?
O6 Cl2 O5 104.1(7) . . ?
O6 Cl2 O8 106.2(7) . . ?
O7 Cl2 O5 109.7(9) . . ?
O7 Cl2 O6 122.8(9) . . ?
O7 Cl2 O8 108.1(9) . . ?
O8 Cl2 O5 104.5(8) . . ?
O5A Cl2A O6A 118(2) . . ?
O5A Cl2A O8A 107(2) . . ?
O7A Cl2A O5A 117(2) . . ?
O7A Cl2A O6A 111(2) . . ?
O7A Cl2A O8A 101(2) . . ?
O8A Cl2A O6A 98.2(18) . . ?
C50 C51 H51A 109.5 . . ?
C50 C51 H51B 109.5 . . ?
C50 C51 H51C 109.5 . . ?
H51A C51 H51B 109.5 . . ?
H51A C51 H51C 109.5 . . ?
H51B C51 H51C 109.5 . . ?
C47 C48A H48C 107.3 . . ?
C47 C48A H48D 107.3 . . ?
C47 C48A C49A 120(2) . . ?
H48C C48A H48D 106.9 . . ?
C49A C48A H48C 107.3 . . ?
C49A C48A H48D 107.3 . . ?
C48A C49A H49C 106.5 . . ?
C48A C49A H49D 106.5 . . ?
H49C C49A H49D 106.5 . . ?
C50A C49A C48A 123(3) . . ?
C50A C49A H49C 106.5 . . ?
C50A C49A H49D 106.5 . . ?
H51D C51A H51E 109.5 . . ?
H51D C51A H51F 109.5 . . ?
H51E C51A H51F 109.5 . . ?
C50A C51A H51D 109.5 . . ?
C50A C51A H51E 109.5 . . ?
C50A C51A H51F 109.5 . . ?
C49A C50A H50C 107.9 . . ?
C49A C50A H50D 107.9 . . ?
C51A C50A C49A 118(4) . . ?
C51A C50A H50C 107.9 . . ?
C51A C50A H50D 107.9 . . ?
H50C C50A H50D 107.2 . . ?
O4 Cl1A O1A 110.6(13) . . ?
O4 Cl1A O2A 108.4(13) . . ?
O4 Cl1A O3A 107.8(13) . . ?
O1A Cl1A O2A 110.1(13) . . ?
O1A Cl1A O3A 111.3(13) . . ?
O3A Cl1A O2A 108.6(13) . . ?

loop_
_geom_bond_atom_site_label_1
_geom_bond_atom_site_label_2
_geom_bond_distance
_geom_bond_site_symmetry_2
_geom_bond_publ_flag
Fe1 N1 1.990(5) . ?
Fe1 N2 2.006(5) . ?
Fe1 N3 1.962(5) . ?
Fe1 N4 1.995(5) . ?
Fe1 N5 1.971(5) . ?
Fe1 N6 1.982(5) . ?
N1 C1 1.389(7) . ?
N1 C7 1.336(7) . ?
N2 C8 1.349(8) . ?
N2 C12 1.328(8) . ?
N3 C18 1.397(7) . ?
N3 C24 1.315(8) . ?
N4 C25 1.364(8) . ?
N4 C29 1.360(7) . ?
N5 C30 1.378(7) . ?
N5 C36 1.343(7) . ?
N6 C37 1.360(7) . ?
N6 C41 1.332(8) . ?
N7 C6 1.392(7) . ?
N7 C7 1.354(8) . ?
N7 C13 1.463(8) . ?
N8 C23 1.373(8) . ?
N8 C24 1.371(8) . ?
N8 C42 1.466(9) . ?
N9 C35 1.382(7) . ?
N9 C36 1.350(8) . ?
N9 C47 1.484(8) . ?
C1 C2 1.406(7) . ?
C1 C6 1.393(8) . ?
C2 H2 0.9500 . ?
C2 C3 1.367(9) . ?
C3 H3 0.9500 . ?
C3 C4 1.396(9) . ?
C4 H4 0.9500 . ?
C4 C5 1.382(8) . ?
C5 H5 0.9500 . ?
C5 C6 1.369(9) . ?
C7 C8 1.462(8) . ?
C8 C9 1.390(8) . ?
C9 H9 0.9500 . ?
C9 C10 1.368(9) . ?
C10 H10 0.9500 . ?
C10 C11 1.369(9) . ?
C11 H11 0.9500 . ?
C11 C12 1.384(8) . ?
C12 H12 0.9500 . ?
C13 H13A 0.9900 . ?
C13 H13B 0.9900 . ?
C13 C14 1.498(11) . ?
C14 H14A 0.9900 . ?
C14 H14B 0.9900 . ?
C14 C16 1.518(13) . ?
C15 H15A 0.9900 . ?
C15 H15B 0.9900 . ?
C15 C16 1.521(12) . ?
C15 C17 1.422(14) . ?
C16 H16A 0.9900 . ?
C16 H16B 0.9900 . ?
C17 H17A 0.9800 . ?
C17 H17B 0.9800 . ?
C17 H17C 0.9800 . ?
C18 C19 1.397(9) . ?
C18 C23 1.402(9) . ?
C19 H19 0.9500 . ?
C19 C20 1.402(8) . ?
C20 H20 0.9500 . ?
C20 C21 1.389(10) . ?
C21 H21 0.9500 . ?
C21 C22 1.384(10) . ?
C22 H22 0.9500 . ?
C22 C23 1.414(8) . ?
C24 C25 1.480(8) . ?
C25 C26 1.372(10) . ?
C26 H26 0.9500 . ?
C26 C27 1.401(9) . ?
C27 H27 0.9500 . ?
C27 C28 1.367(10) . ?
C28 H28 0.9500 . ?
C28 C29 1.368(9) . ?
C29 H29 0.9500 . ?
C30 C31 1.413(8) . ?
C30 C35 1.395(8) . ?
C31 H31 0.9500 . ?
C31 C32 1.381(9) . ?
C32 H32 0.9500 . ?
C32 C33 1.396(9) . ?
C33 H33 0.9500 . ?
C33 C34 1.383(9) . ?
C34 H34 0.9500 . ?
C34 C35 1.386(8) . ?
C36 C37 1.463(8) . ?
C37 C38 1.395(8) . ?
C38 H38 0.9500 . ?
C38 C39 1.386(9) . ?
C39 H39 0.9500 . ?
C39 C40 1.369(9) . ?
C40 H40 0.9500 . ?
C40 C41 1.389(8) . ?
C41 H41 0.9500 . ?
C42 H42A 0.9900 . ?
C42 H42B 0.9900 . ?
C42 C43 1.527(9) . ?
C43 H43A 0.9900 . ?
C43 H43B 0.9900 . ?
C43 C44 1.510(11) . ?
C44 H44A 0.9900 . ?
C44 H44B 0.9900 . ?
C44 C45 1.512(11) . ?
C45 H45A 0.9900 . ?
C45 H45B 0.9900 . ?
C45 C46 1.465(15) . ?
C46 H46A 0.9800 . ?
C46 H46B 0.9800 . ?
C46 H46C 0.9800 . ?
C47 H47A 0.9900 . ?
C47 H47B 0.9900 . ?
C47 H47C 0.9900 . ?
C47 H47D 0.9900 . ?
C47 C48 1.498(11) . ?
C47 C48A 1.517(19) . ?
C48 H48A 0.9900 . ?
C48 H48B 0.9900 . ?
C48 C49 1.550(14) . ?
C49 H49A 0.9900 . ?
C49 H49B 0.9900 . ?
C49 C50 1.518(16) . ?
C50 H50A 0.9900 . ?
C50 H50B 0.9900 . ?
C50 C51 1.51(2) . ?
Cl1 O1 1.414(6) . ?
Cl1 O2 1.358(6) . ?
Cl1 O3 1.449(6) . ?
Cl1 O4 1.379(5) . ?
O4 Cl1A 1.377(16) . ?
Cl2 O5 1.524(11) . ?
Cl2 O6 1.417(7) . ?
Cl2 O7 1.363(11) . ?
Cl2 O8 1.438(11) . ?
Cl2A O5A 1.422(15) . ?
Cl2A O6A 1.477(14) . ?
Cl2A O7A 1.417(15) . ?
Cl2A O8A 1.449(15) . ?
C51 H51A 0.9800 . ?
C51 H51B 0.9800 . ?
C51 H51C 0.9800 . ?
C48A H48C 0.9900 . ?
C48A H48D 0.9900 . ?
C48A C49A 1.56(2) . ?
C49A H49C 0.9900 . ?
C49A H49D 0.9900 . ?
C49A C50A 1.53(2) . ?
C51A H51D 0.9800 . ?
C51A H51E 0.9800 . ?
C51A H51F 0.9800 . ?
C51A C50A 1.52(3) . ?
C50A H50C 0.9900 . ?
C50A H50D 0.9900 . ?
O1A Cl1A 1.390(13) . ?
O2A Cl1A 1.421(13) . ?
O3A Cl1A 1.411(13) . ?

loop_
_geom_torsion_atom_site_label_1
_geom_torsion_atom_site_label_2
_geom_torsion_atom_site_label_3
_geom_torsion_atom_site_label_4
_geom_torsion
_geom_torsion_site_symmetry_1
_geom_torsion_site_symmetry_2
_geom_torsion_site_symmetry_3
_geom_torsion_site_symmetry_4
_geom_torsion_publ_flag
Fe1 N1 C1 C2 9.6(10) . . . . ?
Fe1 N1 C1 C6 -171.3(5) . . . . ?
Fe1 N1 C7 N7 174.1(4) . . . . ?
Fe1 N1 C7 C8 -7.5(6) . . . . ?
Fe1 N2 C8 C7 -5.4(6) . . . . ?
Fe1 N2 C8 C9 172.9(5) . . . . ?
Fe1 N2 C12 C11 -173.7(5) . . . . ?
Fe1 N3 C18 C19 2.8(10) . . . . ?
Fe1 N3 C18 C23 -177.2(4) . . . . ?
Fe1 N3 C24 N8 178.1(4) . . . . ?
Fe1 N3 C24 C25 -4.8(6) . . . . ?
Fe1 N4 C25 C24 6.4(6) . . . . ?
Fe1 N4 C25 C26 -175.3(5) . . . . ?
Fe1 N4 C29 C28 178.5(4) . . . . ?
Fe1 N5 C30 C31 -0.5(11) . . . . ?
Fe1 N5 C30 C35 179.9(5) . . . . ?
Fe1 N5 C36 N9 179.4(4) . . . . ?
Fe1 N5 C36 C37 -1.9(7) . . . . ?
Fe1 N6 C37 C36 -1.4(6) . . . . ?
Fe1 N6 C37 C38 179.2(4) . . . . ?
Fe1 N6 C41 C40 179.9(5) . . . . ?
N1 C1 C2 C3 -179.5(6) . . . . ?
N1 C1 C6 N7 0.7(6) . . . . ?
N1 C1 C6 C5 -179.9(6) . . . . ?
N1 C7 C8 N2 8.6(7) . . . . ?
N1 C7 C8 C9 -169.6(6) . . . . ?
N2 C8 C9 C10 1.4(10) . . . . ?
N3 C18 C19 C20 -179.8(6) . . . . ?
N3 C18 C23 N8 2.3(6) . . . . ?
N3 C18 C23 C22 -178.3(5) . . . . ?
N3 C24 C25 N4 -1.1(7) . . . . ?
N3 C24 C25 C26 -179.3(6) . . . . ?
N4 C25 C26 C27 -3.4(10) . . . . ?
N5 C30 C31 C32 179.9(6) . . . . ?
N5 C30 C35 N9 1.9(7) . . . . ?
N5 C30 C35 C34 -178.2(6) . . . . ?
N5 C36 C37 N6 2.2(8) . . . . ?
N5 C36 C37 C38 -178.5(6) . . . . ?
N6 C37 C38 C39 0.7(9) . . . . ?
N7 C7 C8 N2 -173.4(6) . . . . ?
N7 C7 C8 C9 8.4(10) . . . . ?
N7 C13 C14 C16 49.8(9) . . . . ?
N8 C24 C25 N4 175.5(5) . . . . ?
N8 C24 C25 C26 -2.8(10) . . . . ?
N8 C42 C43 C44 -65.7(8) . . . . ?
N9 C36 C37 N6 -179.4(6) . . . . ?
N9 C36 C37 C38 -0.1(11) . . . . ?
N9 C47 C48 C49 67.6(12) . . . . ?
N9 C47 C48A C49A -66(3) . . . . ?
C1 N1 C7 N7 0.8(6) . . . . ?
C1 N1 C7 C8 179.3(5) . . . . ?
C1 C2 C3 C4 -1.8(9) . . . . ?
C2 C1 C6 N7 180.0(5) . . . . ?
C2 C1 C6 C5 -0.7(9) . . . . ?
C2 C3 C4 C5 1.2(10) . . . . ?
C3 C4 C5 C6 -0.3(10) . . . . ?
C4 C5 C6 N7 179.2(6) . . . . ?
C4 C5 C6 C1 0.1(10) . . . . ?
C6 N7 C7 N1 -0.4(7) . . . . ?
C6 N7 C7 C8 -178.5(6) . . . . ?
C6 N7 C13 C14 -102.1(7) . . . . ?
C6 C1 C2 C3 1.5(8) . . . . ?
C7 N1 C1 C2 179.9(6) . . . . ?
C7 N1 C1 C6 -1.0(6) . . . . ?
C7 N7 C6 C1 -0.2(6) . . . . ?
C7 N7 C6 C5 -179.5(6) . . . . ?
C7 N7 C13 C14 63.4(9) . . . . ?
C7 C8 C9 C10 179.4(6) . . . . ?
C8 N2 C12 C11 -0.8(9) . . . . ?
C8 C9 C10 C11 -0.4(10) . . . . ?
C9 C10 C11 C12 -1.0(10) . . . . ?
C10 C11 C12 N2 1.7(10) . . . . ?
C12 N2 C8 C7 -179.0(5) . . . . ?
C12 N2 C8 C9 -0.7(9) . . . . ?
C13 N7 C6 C1 168.1(6) . . . . ?
C13 N7 C6 C5 -11.1(10) . . . . ?
C13 N7 C7 N1 -167.8(6) . . . . ?
C13 N7 C7 C8 14.1(11) . . . . ?
C13 C14 C16 C15 177.5(7) . . . . ?
C17 C15 C16 C14 170.6(8) . . . . ?
C18 N3 C24 N8 2.2(6) . . . . ?
C18 N3 C24 C25 179.3(5) . . . . ?
C18 C19 C20 C21 -1.8(9) . . . . ?
C19 C18 C23 N8 -177.7(5) . . . . ?
C19 C18 C23 C22 1.8(9) . . . . ?
C19 C20 C21 C22 1.7(10) . . . . ?
C20 C21 C22 C23 0.2(9) . . . . ?
C21 C22 C23 N8 177.5(6) . . . . ?
C21 C22 C23 C18 -1.9(8) . . . . ?
C23 N8 C24 N3 -0.8(6) . . . . ?
C23 N8 C24 C25 -177.4(6) . . . . ?
C23 N8 C42 C43 102.1(7) . . . . ?
C23 C18 C19 C20 0.1(8) . . . . ?
C24 N3 C18 C19 177.3(6) . . . . ?
C24 N3 C18 C23 -2.7(6) . . . . ?
C24 N8 C23 C18 -0.9(6) . . . . ?
C24 N8 C23 C22 179.7(6) . . . . ?
C24 N8 C42 C43 -83.3(8) . . . . ?
C24 C25 C26 C27 174.6(6) . . . . ?
C25 N4 C29 C28 -1.3(8) . . . . ?
C25 C26 C27 C28 -1.0(11) . . . . ?
C26 C27 C28 C29 4.0(10) . . . . ?
C27 C28 C29 N4 -3.0(9) . . . . ?
C29 N4 C25 C24 -173.8(5) . . . . ?
C29 N4 C25 C26 4.5(9) . . . . ?
C30 N5 C36 N9 0.3(7) . . . . ?
C30 N5 C36 C37 179.0(5) . . . . ?
C30 C31 C32 C33 -0.9(9) . . . . ?
C31 C30 C35 N9 -177.8(5) . . . . ?
C31 C30 C35 C34 2.1(9) . . . . ?
C31 C32 C33 C34 0.8(10) . . . . ?
C32 C33 C34 C35 0.7(10) . . . . ?
C33 C34 C35 N9 177.7(6) . . . . ?
C33 C34 C35 C30 -2.2(9) . . . . ?
C35 N9 C36 N5 0.9(7) . . . . ?
C35 N9 C36 C37 -177.6(6) . . . . ?
C35 N9 C47 C48 -101.9(8) . . . . ?
C35 N9 C47 C48A -77.8(13) . . . . ?
C35 C30 C31 C32 -0.5(9) . . . . ?
C36 N5 C30 C31 178.3(6) . . . . ?
C36 N5 C30 C35 -1.3(6) . . . . ?
C36 N9 C35 C30 -1.7(6) . . . . ?
C36 N9 C35 C34 178.5(7) . . . . ?
C36 N9 C47 C48 71.8(10) . . . . ?
C36 N9 C47 C48A 96.0(13) . . . . ?
C36 C37 C38 C39 -178.6(6) . . . . ?
C37 N6 C41 C40 -0.5(9) . . . . ?
C37 C38 C39 C40 0.1(10) . . . . ?
C38 C39 C40 C41 -1.0(10) . . . . ?
C39 C40 C41 N6 1.2(10) . . . . ?
C41 N6 C37 C36 178.9(5) . . . . ?
C41 N6 C37 C38 -0.5(9) . . . . ?
C42 N8 C23 C18 174.7(5) . . . . ?
C42 N8 C23 C22 -4.7(10) . . . . ?
C42 N8 C24 N3 -176.3(5) . . . . ?
C42 N8 C24 C25 7.1(10) . . . . ?
C42 C43 C44 C45 -176.9(7) . . . . ?
C43 C44 C45 C46 -178.5(8) . . . . ?
C47 N9 C35 C30 173.3(5) . . . . ?
C47 N9 C35 C34 -6.5(10) . . . . ?
C47 N9 C36 N5 -173.7(6) . . . . ?
C47 N9 C36 C37 7.8(11) . . . . ?
C47 C48 C49 C50 178.9(11) . . . . ?
C47 C48A C49A C50A 178(3) . . . . ?
C48 C49 C50 C51 70.7(17) . . . . ?
C48A C49A C50A C51A -77(7) . . . . ?

loop_
_smtbx_masks_void_nr
_smtbx_masks_void_average_x
_smtbx_masks_void_average_y
_smtbx_masks_void_average_z
_smtbx_masks_void_volume
_smtbx_masks_void_count_electrons
_smtbx_masks_void_content
1 0.000 0.500 -0.965 943.8 283.4 '8 CH3NO2'
2 0.500 0.000 -0.780 943.8 283.4 '8 CH3NO2'
